data_7121138
loop_
_publ_author_name
'Koner, Abhishek'
'Kelemen, Zsolt'
'Schnakenburg, Gregor'
'Nyul\'aszi, L\'aszl\'o'
'Streubel, Rainer'

_publ_section_title
;
 1,4-Additions of tricyclic 1,4-diphosphinines - a novel system to study
 \s-bond activation and \p-\p dispersion interactions.
;
_journal_issue 10
_journal_name_full 'Chemical communications (Cambridge, England)'
_journal_page_first 1182
_journal_page_last 1184
_journal_paper_doi 10.1039/c7cc09349g
_journal_volume 54
_journal_year 2018
_chemical_formula_moiety '4(C32 H43 N5 O2 P2 S2), C H2 Cl2'
_chemical_formula_sum 'C129 H174 Cl2 N20 O8 P8 S8'
_chemical_formula_weight 2708.01
_chemical_name_systematic ABK-445
_space_group_crystal_system monoclinic
_space_group_IT_number 15
_space_group_name_Hall '-C 2yc'
_space_group_name_H-M_alt 'C 1 2/c 1'
_symmetry_space_group_name_Hall '-C 2yc'
_symmetry_space_group_name_H-M 'C 1 2/c 1'
_atom_sites_solution_hydrogens geom
_atom_sites_solution_primary direct
_audit_creation_date 2017-03-30
_audit_creation_method
;
Olex2 1.2
(compiled 2017.01.04 svn.r3372 for OlexSys, GUI svn.r5292)
;
_audit_update_record
;
2017-12-05 deposited with the CCDC.
2018-01-12 downloaded from the CCDC.
;
_cell_angle_alpha 90
_cell_angle_beta 126.3663(11)
_cell_angle_gamma 90
_cell_formula_units_Z 2
_cell_length_a 27.7111(12)
_cell_length_b 14.5378(7)
_cell_length_c 21.9682(16)
_cell_measurement_reflns_used 9990
_cell_measurement_temperature 100
_cell_measurement_theta_max 28.72
_cell_measurement_theta_min 2.30
_cell_volume 7126.5(7)
_computing_cell_refinement 'SAINT v8.34A (Bruker, 2013)'
_computing_data_reduction 'SAINT v8.34A (Bruker, 2013)'
_computing_molecular_graphics 'Olex2 (Dolomanov et al., 2009)'
_computing_publication_material 'Olex2 (Dolomanov et al., 2009)'
_computing_structure_refinement 'XL (Sheldrick, 2008)'
_computing_structure_solution 'XS (Sheldrick, 2008)'
_diffrn_ambient_temperature 100
_diffrn_detector_area_resol_mean 8
_diffrn_measured_fraction_theta_full 0.996
_diffrn_measured_fraction_theta_max 0.997
_diffrn_measurement_device_type 'Bruker X8-KappaApexII'
_diffrn_measurement_method 'fine slicing \w and \f scans'
_diffrn_radiation_monochromator graphite
_diffrn_radiation_type MoK\a
_diffrn_radiation_wavelength 0.71073
_diffrn_reflns_av_R_equivalents 0.0533
_diffrn_reflns_av_unetI/netI 0.0439
_diffrn_reflns_Laue_measured_fraction_full 0.996
_diffrn_reflns_Laue_measured_fraction_max 0.997
_diffrn_reflns_limit_h_max 36
_diffrn_reflns_limit_h_min -27
_diffrn_reflns_limit_k_max 19
_diffrn_reflns_limit_k_min -19
_diffrn_reflns_limit_l_max 21
_diffrn_reflns_limit_l_min -29
_diffrn_reflns_number 48634
_diffrn_reflns_point_group_measured_fraction_full 0.996
_diffrn_reflns_point_group_measured_fraction_max 0.997
_diffrn_reflns_theta_full 25.242
_diffrn_reflns_theta_max 28.000
_diffrn_reflns_theta_min 3.166
_diffrn_source 'sealed tube'
_diffrn_standards_number 0
_exptl_absorpt_coefficient_mu 0.313
_exptl_absorpt_correction_T_max 0.7459
_exptl_absorpt_correction_T_min 0.6894
_exptl_absorpt_correction_type empirical
_exptl_absorpt_process_details
'SADABS-2014/5 (Bruker,2014/5) was used for absorption correction. wR2(int) was 0.0850 before and 0.0586 after correction. The Ratio of minimum to maximum transmission is 0.9243. The \l/2 correction factor is 0.00150.'
_exptl_crystal_colour 'clear colourless'
_exptl_crystal_colour_lustre clear
_exptl_crystal_colour_primary colourless
_exptl_crystal_density_diffrn 1.262
_exptl_crystal_description block
_exptl_crystal_F_000 2868
_exptl_crystal_size_max 0.18
_exptl_crystal_size_mid 0.12
_exptl_crystal_size_min 0.07
_refine_diff_density_max 1.256
_refine_diff_density_min -0.514
_refine_diff_density_rms 0.093
_refine_ls_extinction_method none
_refine_ls_goodness_of_fit_ref 1.062
_refine_ls_hydrogen_treatment constr
_refine_ls_matrix_type full
_refine_ls_number_parameters 439
_refine_ls_number_reflns 8586
_refine_ls_number_restraints 64
_refine_ls_restrained_S_all 1.076
_refine_ls_R_factor_all 0.0981
_refine_ls_R_factor_gt 0.0729
_refine_ls_shift/su_max 0.001
_refine_ls_shift/su_mean 0.000
_refine_ls_structure_factor_coef Fsqd
_refine_ls_weighting_details 'w=1/[\s^2^(Fo^2^)+(0.1137P)^2^+17.3882P] where P=(Fo^2^+2Fc^2^)/3'
_refine_ls_weighting_scheme calc
_refine_ls_wR_factor_gt 0.2022
_refine_ls_wR_factor_ref 0.2277
_reflns_Friedel_coverage 0.000
_reflns_number_gt 6399
_reflns_number_total 8586
_reflns_threshold_expression 'I > 2\s(I)'
_cod_data_source_file c7cc09349g2.cif
_cod_data_source_block 2b
_cod_depositor_comments 'Adding full bibliography for 7121136--7121139.cif.'
_cod_database_code 7121138
_shelx_shelxl_version_number 2014/7
_shelx_space_group_comment
;
The symmetry employed for this shelxl refinement is uniquely defined
by the following loop, which should always be used as a source of
symmetry information in preference to the above space-group names.
They are only intended as comments.
;
_olex2_refinement_description
;
1. Fixed Uiso
 At 1.2 times of:
  All C(H) groups, All C(H,H) groups, All C(H,H,H,H) groups
 At 1.5 times of:
  All C(H,H,H) groups
2. Restrained distances
 C33-Cl1 = C33-Cl2
 1.74 with sigma of 0.01
 C17S-C18S
 1.49 with sigma of 0.01
 C18-C17 = C18S-C17S = C17-C16 = C17S-C16
 1.5 with sigma of 0.01
3. Uiso/Uaniso restraints and constraints
C18S \\sim C18 \\sim C17 \\sim C17S \\sim C16 \\sim C15: within 2A with sigma
of 0.003 and sigma for terminal atoms of 0.006
4. Rigid body (RIGU) restrains
 C18S, C18, C33, Cl1, Cl2
 with sigma for 1-2 distances of 0.002 and sigma for 1-3 distances of 0.002
5. Others
 Sof(H16C)=Sof(H16D)=Sof(C18S)=Sof(H18D)=Sof(H18E)=Sof(H18F)=Sof(C17S)=
 Sof(H17C)=Sof(H17D)=1-FVAR(1)
 Sof(H16A)=Sof(H16B)=Sof(C17)=Sof(H17A)=Sof(H17B)=Sof(C18)=Sof(H18A)=Sof(H18B)=
 Sof(H18C)=FVAR(1)
 Fixed Sof: Cl1(0.25) C33(0.25) H33A(0.25) H33B(0.25) Cl2(0.25)
6.a Ternary CH refined with riding coordinates:
 C23(H23), C26(H26)
6.b Secondary CH2 refined with riding coordinates:
 C4(H4A,H4B), C5(H5A,H5B), C6(H6A,H6B), C8(H8A,H8B), C9(H9A,H9B), C10(H10A,
 H10B), C15(H15A,H15B), C16(H16A,H16B), C16(H16C,H16D), C17(H17A,H17B),
 C19(H19A,H19B), C20(H20A,H20B), C21(H21A,H21B), C33(H33A,H33B), C17S(H17C,H17D)
6.c Aromatic/amide H refined with riding coordinates:
 C28(H28), C29(H29), C30(H30), C31(H31), C32(H32)
6.d Idealised Me refined as rotating group:
 C7(H7A,H7B,H7C), C11(H11A,H11B,H11C), C18(H18A,H18B,H18C), C22(H22A,H22B,
 H22C), C18S(H18D,H18E,H18F)
;
_olex2_submission_special_instructions 'No special instructions were received'

loop_
_space_group_symop_operation_xyz
'x, y, z'
'-x, y, -z+1/2'
'x+1/2, y+1/2, z'
'-x+1/2, y+1/2, -z+1/2'
'-x, -y, -z'
'x, -y, z-1/2'
'-x+1/2, -y+1/2, -z'
'x+1/2, -y+1/2, z-1/2'

loop_
_atom_site_label
_atom_site_type_symbol
_atom_site_fract_x
_atom_site_fract_y
_atom_site_fract_z
_atom_site_U_iso_or_equiv
_atom_site_adp_type
_atom_site_occupancy
_atom_site_site_symmetry_order
_atom_site_calc_flag
_atom_site_refinement_flags_posn
_atom_site_refinement_flags_adp
_atom_site_refinement_flags_occupancy
_atom_site_disorder_assembly
_atom_site_disorder_group
S1 S 0.83123(4) 0.51728(6) 0.70134(5) 0.0427(2) Uani 1 1 d . . . . .
S2 S 0.64132(5) 0.34358(7) 0.93699(6) 0.0502(3) Uani 1 1 d . . . . .
P1 P 0.71685(4) 0.24982(5) 0.75920(5) 0.0341(2) Uani 1 1 d . . . . .
P2 P 0.83793(4) 0.32591(5) 0.92631(4) 0.0348(2) Uani 1 1 d . . . . .
O1 O 0.77062(13) 0.0906(2) 0.71402(16) 0.0521(7) Uani 1 1 d . . . . .
O2 O 0.93205(12) 0.2486(2) 0.90876(15) 0.0544(7) Uani 1 1 d . . . . .
N1 N 0.76423(13) 0.38928(18) 0.71250(14) 0.0332(6) Uani 1 1 d . . . . .
N2 N 0.84114(12) 0.44027(17) 0.82153(14) 0.0326(6) Uani 1 1 d . . . . .
N3 N 0.66664(14) 0.28868(19) 0.84012(15) 0.0377(6) Uani 1 1 d . . . . .
N4 N 0.74520(14) 0.34163(18) 0.94769(15) 0.0384(6) Uani 1 1 d . . . . .
N5 N 0.85717(13) 0.17064(18) 0.80171(15) 0.0358(6) Uani 1 1 d . . . . .
C1 C 0.76331(15) 0.3455(2) 0.76797(17) 0.0331(6) Uani 1 1 d . . . . .
C2 C 0.81178(15) 0.4488(2) 0.74538(17) 0.0327(6) Uani 1 1 d . . . . .
C3 C 0.81118(15) 0.3780(2) 0.83573(17) 0.0336(7) Uani 1 1 d . . . . .
C4 C 0.72202(17) 0.3730(3) 0.63071(18) 0.0442(8) Uani 1 1 d . . . . .
H4A H 0.7125 0.3065 0.6218 0.053 Uiso 1 1 calc R . . . .
H4B H 0.7415 0.3902 0.6064 0.053 Uiso 1 1 calc R . . . .
C5 C 0.6641(2) 0.4268(3) 0.5940(2) 0.0708(15) Uani 1 1 d . . . . .
H5A H 0.6447 0.4077 0.6179 0.085 Uiso 1 1 calc R . . . .
H5B H 0.6744 0.4928 0.6057 0.085 Uiso 1 1 calc R . . . .
C6 C 0.6195(2) 0.4176(4) 0.5107(3) 0.0793(15) Uani 1 1 d . . . . .
H6A H 0.6129 0.3511 0.4987 0.095 Uiso 1 1 calc R . . . .
H6B H 0.6377 0.4430 0.4869 0.095 Uiso 1 1 calc R . . . .
C7 C 0.5596(3) 0.4613(5) 0.4735(4) 0.106(2) Uani 1 1 d . . . . .
H7A H 0.5299 0.4275 0.4273 0.159 Uiso 1 1 calc GR . . . .
H7B H 0.5614 0.5252 0.4608 0.159 Uiso 1 1 calc GR . . . .
H7C H 0.5482 0.4600 0.5080 0.159 Uiso 1 1 calc GR . . . .
C8 C 0.89591(15) 0.4880(2) 0.87996(19) 0.0369(7) Uani 1 1 d . . . . .
H8A H 0.9146 0.5150 0.8572 0.044 Uiso 1 1 calc R . . . .
H8B H 0.9245 0.4430 0.9187 0.044 Uiso 1 1 calc R . . . .
C9 C 0.88475(17) 0.5633(2) 0.9176(2) 0.0461(8) Uani 1 1 d . . . . .
H9A H 0.8571 0.5404 0.9287 0.055 Uiso 1 1 calc R . . . .
H9B H 0.8652 0.6161 0.8825 0.055 Uiso 1 1 calc R . . . .
C10 C 0.9427(2) 0.5957(4) 0.9908(3) 0.0667(13) Uani 1 1 d . . . . .
H10A H 0.9642 0.5415 1.0233 0.080 Uiso 1 1 calc R . . . .
H10B H 0.9685 0.6242 0.9787 0.080 Uiso 1 1 calc R . . . .
C11 C 0.9332(3) 0.6637(6) 1.0343(4) 0.117(3) Uani 1 1 d . . . . .
H11A H 0.9211 0.7230 1.0081 0.175 Uiso 1 1 calc GR . . . .
H11B H 0.9705 0.6712 1.0852 0.175 Uiso 1 1 calc GR . . . .
H11C H 0.9017 0.6411 1.0381 0.175 Uiso 1 1 calc GR . . . .
C12 C 0.71506(16) 0.2853(2) 0.83715(17) 0.0360(7) Uani 1 1 d . . . . .
C13 C 0.68514(18) 0.3247(2) 0.90859(19) 0.0399(8) Uani 1 1 d . . . . .
C14 C 0.76388(16) 0.3174(2) 0.90356(18) 0.0363(7) Uani 1 1 d . . . . .
C15 C 0.60596(19) 0.2563(3) 0.7825(2) 0.0469(8) Uani 1 1 d . U . . .
H15A H 0.5894 0.2280 0.8075 0.056 Uiso 1 1 calc R . . . .
H15B H 0.6075 0.2082 0.7517 0.056 Uiso 1 1 calc R . . . .
C16 C 0.5648(2) 0.3322(3) 0.7312(2) 0.0694(11) Uani 1 1 d D U . . .
H16A H 0.5236 0.3140 0.7120 0.083 Uiso 0.569(7) 1 calc R . P A 1
H16B H 0.5750 0.3874 0.7631 0.083 Uiso 0.569(7) 1 calc R . P A 1
H16C H 0.5560 0.3714 0.7603 0.083 Uiso 0.431(7) 1 calc R . P A 2
H16D H 0.5870 0.3706 0.7181 0.083 Uiso 0.431(7) 1 calc R . P A 2
C17 C 0.5628(4) 0.3604(5) 0.6667(4) 0.0624(15) Uani 0.569(7) 1 d D U P A 1
H17A H 0.6041 0.3749 0.6841 0.075 Uiso 0.569(7) 1 calc R . P A 1
H17B H 0.5390 0.4176 0.6459 0.075 Uiso 0.569(7) 1 calc R . P A 1
C18 C 0.5367(5) 0.2907(7) 0.6042(5) 0.083(2) Uani 0.569(7) 1 d D U P A 1
H18A H 0.5444 0.3099 0.5679 0.124 Uiso 0.569(7) 1 calc GR . P A 1
H18B H 0.4934 0.2862 0.5786 0.124 Uiso 0.569(7) 1 calc GR . P A 1
H18C H 0.5554 0.2307 0.6255 0.124 Uiso 0.569(7) 1 calc GR . P A 1
C19 C 0.78265(19) 0.3892(2) 1.02072(18) 0.0442(8) Uani 1 1 d . . . . .
H19A H 0.8201 0.3539 1.0548 0.053 Uiso 1 1 calc R . . . .
H19B H 0.7612 0.3912 1.0440 0.053 Uiso 1 1 calc R . . . .
C20 C 0.79842(18) 0.4870(2) 1.0133(2) 0.0443(8) Uani 1 1 d . . . . .
H20A H 0.8229 0.5160 1.0639 0.053 Uiso 1 1 calc R . . . .
H20B H 0.8230 0.4846 0.9943 0.053 Uiso 1 1 calc R . . . .
C21 C 0.7434(2) 0.5465(3) 0.9603(3) 0.0586(11) Uani 1 1 d . . . . .
H21A H 0.7204 0.5200 0.9088 0.070 Uiso 1 1 calc R . . . .
H21B H 0.7173 0.5455 0.9773 0.070 Uiso 1 1 calc R . . . .
C22 C 0.7595(2) 0.6452(3) 0.9575(3) 0.0652(12) Uani 1 1 d . . . . .
H22A H 0.7803 0.6474 0.9338 0.098 Uiso 1 1 calc GR . . . .
H22B H 0.7856 0.6698 1.0089 0.098 Uiso 1 1 calc GR . . . .
H22C H 0.7228 0.6822 0.9278 0.098 Uiso 1 1 calc GR . . . .
C23 C 0.78206(16) 0.1680(2) 0.81982(18) 0.0351(7) Uani 1 1 d . . . . .
H23 H 0.7682 0.1141 0.8340 0.042 Uiso 1 1 calc R . . . .
C24 C 0.80046(17) 0.1355(2) 0.77135(19) 0.0388(7) Uani 1 1 d . . . . .
C25 C 0.88330(16) 0.2130(2) 0.87182(18) 0.0379(7) Uani 1 1 d . . . . .
C26 C 0.83930(16) 0.2072(2) 0.89112(17) 0.0362(7) Uani 1 1 d . . . . .
H26 H 0.8549 0.1621 0.9333 0.043 Uiso 1 1 calc R . . . .
C27 C 0.88311(16) 0.1721(2) 0.76046(18) 0.0369(7) Uani 1 1 d . . . . .
C28 C 0.89109(18) 0.0902(3) 0.7357(2) 0.0465(8) Uani 1 1 d . . . . .
H28 H 0.8824 0.0329 0.7480 0.056 Uiso 1 1 calc R . . . .
C29 C 0.9124(2) 0.0944(3) 0.6919(2) 0.0555(10) Uani 1 1 d . . . . .
H29 H 0.9178 0.0391 0.6736 0.067 Uiso 1 1 calc R . . . .
C30 C 0.9257(2) 0.1775(3) 0.6748(2) 0.0553(10) Uani 1 1 d . . . . .
H30 H 0.9414 0.1793 0.6462 0.066 Uiso 1 1 calc R . . . .
C31 C 0.9162(2) 0.2576(3) 0.6994(3) 0.0551(10) Uani 1 1 d . . . . .
H31 H 0.9242 0.3150 0.6864 0.066 Uiso 1 1 calc R . . . .
C32 C 0.89521(18) 0.2559(3) 0.7425(2) 0.0456(8) Uani 1 1 d . . . . .
H32 H 0.8891 0.3116 0.7597 0.055 Uiso 1 1 calc R . . . .
Cl1 Cl 0.5296(4) 0.0528(6) 0.8216(5) 0.084(2) Uani 0.25 1 d D U P B -1
C33 C 0.5010(9) 0.0064(9) 0.7332(7) 0.067(4) Uani 0.25 1 d D U P B -1
H33A H 0.5335 -0.0278 0.7367 0.081 Uiso 0.25 1 calc R . P B -1
H33B H 0.4693 -0.0384 0.7201 0.081 Uiso 0.25 1 calc R . P B -1
Cl2 Cl 0.4718(4) 0.0847(4) 0.6613(5) 0.0670(16) Uani 0.25 1 d D U P B -1
C18S C 0.5109(7) 0.2441(10) 0.6099(7) 0.088(3) Uani 0.431(7) 1 d D U P A 2
H18D H 0.4761 0.2562 0.5578 0.131 Uiso 0.431(7) 1 calc GR . P A 2
H18E H 0.5098 0.1800 0.6230 0.131 Uiso 0.431(7) 1 calc GR . P A 2
H18F H 0.5478 0.2549 0.6144 0.131 Uiso 0.431(7) 1 calc GR . P A 2
C17S C 0.5092(4) 0.3067(8) 0.6624(5) 0.0731(18) Uani 0.431(7) 1 d D U P A 2
H17C H 0.4883 0.3639 0.6345 0.088 Uiso 0.431(7) 1 calc R . P A 2
H17D H 0.4843 0.2771 0.6756 0.088 Uiso 0.431(7) 1 calc R . P A 2

loop_
_atom_site_aniso_label
_atom_site_aniso_U_11
_atom_site_aniso_U_22
_atom_site_aniso_U_33
_atom_site_aniso_U_23
_atom_site_aniso_U_13
_atom_site_aniso_U_12
S1 0.0580(6) 0.0398(4) 0.0437(5) 0.0116(3) 0.0374(4) 0.0030(4)
S2 0.0761(7) 0.0501(5) 0.0481(5) 0.0047(4) 0.0498(5) 0.0060(5)
P1 0.0489(5) 0.0326(4) 0.0280(4) -0.0049(3) 0.0266(4) -0.0065(3)
P2 0.0523(5) 0.0303(4) 0.0242(4) -0.0005(3) 0.0239(4) -0.0028(3)
O1 0.0568(16) 0.0599(16) 0.0503(15) -0.0268(13) 0.0376(14) -0.0181(13)
O2 0.0475(16) 0.0697(19) 0.0383(14) -0.0139(13) 0.0213(12) -0.0064(13)
N1 0.0461(15) 0.0331(13) 0.0234(12) 0.0022(10) 0.0223(11) -0.0005(11)
N2 0.0418(15) 0.0302(12) 0.0271(12) 0.0018(10) 0.0212(12) -0.0021(10)
N3 0.0563(18) 0.0328(13) 0.0358(14) -0.0008(11) 0.0337(14) -0.0032(12)
N4 0.0633(19) 0.0336(13) 0.0292(13) 0.0001(10) 0.0334(14) -0.0007(12)
N5 0.0466(16) 0.0341(13) 0.0314(13) -0.0028(10) 0.0257(12) -0.0030(11)
C1 0.0476(18) 0.0293(14) 0.0262(14) 0.0011(11) 0.0240(14) -0.0031(12)
C2 0.0402(17) 0.0298(14) 0.0301(15) 0.0039(11) 0.0220(14) 0.0051(12)
C3 0.0492(19) 0.0285(14) 0.0280(15) 0.0011(11) 0.0256(14) -0.0029(12)
C4 0.060(2) 0.0483(19) 0.0253(15) -0.0002(13) 0.0258(16) -0.0070(16)
C5 0.075(3) 0.045(2) 0.036(2) -0.0005(16) 0.002(2) 0.002(2)
C6 0.073(3) 0.088(4) 0.056(3) 0.004(3) 0.026(3) 0.007(3)
C7 0.064(4) 0.119(5) 0.091(4) 0.011(4) 0.022(3) 0.015(3)
C8 0.0380(17) 0.0371(16) 0.0348(16) 0.0001(13) 0.0212(14) -0.0035(13)
C9 0.046(2) 0.0393(18) 0.047(2) -0.0074(15) 0.0244(17) -0.0030(15)
C10 0.049(2) 0.080(3) 0.064(3) -0.032(2) 0.029(2) -0.015(2)
C11 0.078(4) 0.144(6) 0.118(5) -0.093(5) 0.052(4) -0.035(4)
C12 0.054(2) 0.0335(15) 0.0294(15) -0.0012(12) 0.0294(15) -0.0011(14)
C13 0.068(2) 0.0293(15) 0.0366(16) 0.0034(12) 0.0387(17) 0.0002(14)
C14 0.058(2) 0.0314(14) 0.0288(15) 0.0001(12) 0.0307(15) -0.0004(14)
C15 0.062(2) 0.0425(17) 0.0434(17) 0.0013(13) 0.0350(16) 0.0040(15)
C16 0.081(2) 0.0583(19) 0.0494(17) 0.0020(15) 0.0283(17) 0.0114(17)
C17 0.076(3) 0.062(2) 0.047(2) 0.005(2) 0.035(2) 0.008(2)
C18 0.090(4) 0.077(4) 0.053(3) 0.003(3) 0.028(3) 0.003(3)
C19 0.075(3) 0.0366(16) 0.0267(15) -0.0005(13) 0.0330(17) -0.0004(16)
C20 0.066(2) 0.0359(16) 0.0374(17) -0.0036(13) 0.0342(18) -0.0014(16)
C21 0.075(3) 0.041(2) 0.057(2) 0.0043(17) 0.038(2) 0.0065(19)
C22 0.091(3) 0.0343(19) 0.063(3) 0.0011(18) 0.042(3) 0.010(2)
C23 0.052(2) 0.0287(14) 0.0330(15) -0.0020(11) 0.0301(15) -0.0053(13)
C24 0.054(2) 0.0331(15) 0.0393(17) -0.0053(13) 0.0328(16) -0.0064(14)
C25 0.047(2) 0.0373(16) 0.0280(15) 0.0014(12) 0.0213(15) 0.0015(14)
C26 0.054(2) 0.0302(14) 0.0277(15) 0.0017(11) 0.0261(15) -0.0006(13)
C27 0.0417(18) 0.0398(17) 0.0326(16) -0.0014(13) 0.0239(14) 0.0004(13)
C28 0.058(2) 0.0434(19) 0.051(2) -0.0037(16) 0.0394(19) -0.0004(16)
C29 0.069(3) 0.056(2) 0.059(2) -0.0086(19) 0.047(2) 0.003(2)
C30 0.059(3) 0.075(3) 0.049(2) -0.0051(19) 0.042(2) -0.006(2)
C31 0.068(3) 0.053(2) 0.060(2) -0.0011(18) 0.046(2) -0.0109(19)
C32 0.057(2) 0.0396(18) 0.050(2) -0.0050(15) 0.0372(19) -0.0063(16)
Cl1 0.088(4) 0.089(6) 0.097(5) 0.017(4) 0.067(4) 0.015(5)
C33 0.063(9) 0.053(6) 0.109(7) 0.011(4) 0.064(6) 0.010(6)
Cl2 0.062(3) 0.041(3) 0.101(4) -0.001(2) 0.051(3) 0.007(2)
C18S 0.086(5) 0.085(5) 0.058(4) 0.001(4) 0.024(4) -0.004(4)
C17S 0.080(3) 0.067(3) 0.052(2) 0.005(2) 0.029(2) 0.008(2)

loop_
_atom_type_symbol
_atom_type_description
_atom_type_scat_dispersion_real
_atom_type_scat_dispersion_imag
_atom_type_scat_source
C C 0.0033 0.0016 'International Tables Vol C Tables 4.2.6.8 and 6.1.1.4'
H H 0.0000 0.0000 'International Tables Vol C Tables 4.2.6.8 and 6.1.1.4'
Cl Cl 0.1484 0.1585 'International Tables Vol C Tables 4.2.6.8 and 6.1.1.4'
N N 0.0061 0.0033 'International Tables Vol C Tables 4.2.6.8 and 6.1.1.4'
O O 0.0106 0.0060 'International Tables Vol C Tables 4.2.6.8 and 6.1.1.4'
P P 0.1023 0.0942 'International Tables Vol C Tables 4.2.6.8 and 6.1.1.4'
S S 0.1246 0.1234 'International Tables Vol C Tables 4.2.6.8 and 6.1.1.4'

loop_
_geom_angle_atom_site_label_1
_geom_angle_atom_site_label_2
_geom_angle_atom_site_label_3
_geom_angle
C1 P1 C23 94.87(15)
C12 P1 C1 95.49(14)
C12 P1 C23 93.64(15)
C3 P2 C26 91.50(14)
C14 P2 C3 93.81(15)
C14 P2 C26 96.83(15)
C1 N1 C4 125.7(3)
C2 N1 C1 109.8(3)
C2 N1 C4 124.5(3)
C2 N2 C3 109.6(3)
C2 N2 C8 126.1(3)
C3 N2 C8 124.3(3)
C12 N3 C15 126.8(3)
C13 N3 C12 108.8(3)
C13 N3 C15 124.3(3)
C13 N4 C14 109.5(3)
C13 N4 C19 125.4(3)
C14 N4 C19 124.6(3)
C24 N5 C25 113.0(3)
C24 N5 C27 122.9(3)
C25 N5 C27 123.8(3)
N1 C1 P1 129.4(2)
C3 C1 P1 123.2(2)
C3 C1 N1 106.7(3)
N1 C2 S1 127.3(2)
N2 C2 S1 126.7(3)
N2 C2 N1 106.1(3)
N2 C3 P2 127.4(2)
C1 C3 P2 123.4(2)
C1 C3 N2 107.8(3)
N1 C4 C5 113.0(3)
C6 C5 C4 117.0(4)
C5 C6 C7 118.7(5)
N2 C8 C9 112.5(3)
C8 C9 C10 111.8(3)
C11 C10 C9 113.7(4)
N3 C12 P1 128.6(3)
C14 C12 P1 123.0(3)
C14 C12 N3 108.3(3)
N3 C13 S2 125.8(3)
N4 C13 S2 127.9(3)
N4 C13 N3 106.3(3)
N4 C14 P2 128.5(3)
C12 C14 P2 124.5(2)
C12 C14 N4 107.0(3)
N3 C15 C16 112.6(3)
C17 C16 C15 121.0(5)
C17S C16 C15 117.8(6)
C16 C17 C18 115.0(7)
N4 C19 C20 112.6(3)
C21 C20 C19 113.0(3)
C22 C21 C20 112.5(4)
C24 C23 P1 106.4(2)
C24 C23 C26 105.1(3)
C26 C23 P1 117.5(2)
O1 C24 N5 125.4(3)
O1 C24 C23 126.7(3)
N5 C24 C23 107.8(3)
O2 C25 N5 124.9(3)
O2 C25 C26 127.2(3)
N5 C25 C26 107.9(3)
C23 C26 P2 119.7(2)
C25 C26 P2 106.1(2)
C25 C26 C23 104.6(2)
C28 C27 N5 119.2(3)
C28 C27 C32 121.7(3)
C32 C27 N5 119.0(3)
C27 C28 C29 117.7(4)
C30 C29 C28 121.2(4)
C31 C30 C29 119.4(4)
C30 C31 C32 121.0(4)
C31 C32 C27 119.1(4)
Cl2 C33 Cl1 115.2(7)
C16 C17S C18S 117.8(9)

loop_
_geom_bond_atom_site_label_1
_geom_bond_atom_site_label_2
_geom_bond_distance
S1 C2 1.684(3)
S2 C13 1.685(4)
P1 C1 1.826(3)
P1 C12 1.817(3)
P1 C23 1.897(4)
P2 C3 1.826(3)
P2 C14 1.805(4)
P2 C26 1.900(3)
O1 C24 1.209(4)
O2 C25 1.205(4)
N1 C1 1.388(4)
N1 C2 1.371(4)
N1 C4 1.470(4)
N2 C2 1.364(4)
N2 C3 1.383(4)
N2 C8 1.457(4)
N3 C12 1.382(4)
N3 C13 1.373(4)
N3 C15 1.459(5)
N4 C13 1.368(5)
N4 C14 1.388(4)
N4 C19 1.468(4)
N5 C24 1.390(5)
N5 C25 1.398(4)
N5 C27 1.453(4)
C1 C3 1.363(4)
C4 C5 1.518(6)
C5 C6 1.486(6)
C6 C7 1.488(8)
C8 C9 1.511(5)
C9 C10 1.523(5)
C10 C11 1.503(7)
C12 C14 1.355(5)
C15 C16 1.504(6)
C16 C17 1.444(7)
C16 C17S 1.426(8)
C17 C18 1.501(8)
C19 C20 1.525(5)
C20 C21 1.524(6)
C21 C22 1.514(6)
C23 C24 1.504(4)
C23 C26 1.532(5)
C25 C26 1.512(5)
C27 C28 1.380(5)
C27 C32 1.383(5)
C28 C29 1.397(5)
C29 C30 1.379(6)
C30 C31 1.374(6)
C31 C32 1.375(5)
Cl1 C33 1.741(9)
C33 Cl2 1.711(9)
C18S C17S 1.493(7)
